data_2015370
loop_
_publ_author_name
'Villiers, Claude'
'Thu\'ery, Pierre'
'Ephritikhine, Michel'

_publ_section_title
;
 (18-Crown-6)-\m-oxo-hexakis(tetrahydroborato)diuranium(IV): an
 unprecedented asymmetric dinuclear complex
;
_journal_coeditor_code GG3015
_journal_issue 6
_journal_name_full 'Acta Crystallographica Section C'
_journal_page_first m243
_journal_page_last m245
_journal_paper_doi 10.1107/S0108270106014934
_journal_volume 62
_journal_year 2006
_chemical_formula_iupac '[U2 (B H4)6 O (C12 H24 O6)]'
_chemical_formula_moiety 'C12 H48 B6 O7 U2'
_chemical_formula_sum 'C12 H48 B6 O7 U2'
_chemical_formula_weight 845.42
_chemical_name_common
;
(18-Crown-6)-\m-oxo-hexakis(tetrahydroborato)diuranium(IV)
;
_chemical_name_systematic
;
(1,4,7,10,13,16-hexaoxacyclooctadecane-1\k^6^O)-\m-oxo-1:2\k^2^O:O-
hexakis(tetrahydroborato)-1\k^3^H;2\k^4^H;2\k^9^H-diuranium(IV)
;
_space_group_IT_number 29
_symmetry_cell_setting orthorhombic
_symmetry_space_group_name_Hall 'P 2c -2ac'
_symmetry_space_group_name_H-M 'P c a 21'
_atom_sites_solution_hydrogens geom
_atom_sites_solution_primary direct
_atom_sites_solution_secondary difmap
_audit_creation_method SHELXL97
_cell_angle_alpha 90.00
_cell_angle_beta 90.00
_cell_angle_gamma 90.00
_cell_formula_units_Z 4
_cell_length_a 16.4251(7)
_cell_length_b 10.2676(5)
_cell_length_c 16.3550(7)
_cell_measurement_reflns_used 17685
_cell_measurement_temperature 100(2)
_cell_measurement_theta_max 25.68
_cell_measurement_theta_min 3.18
_cell_volume 2758.2(2)
_computing_cell_refinement 'HKL2000 (Otwinowski & Minor, 1997)'
_computing_data_collection 'COLLECT (Nonius, 1998)'
_computing_data_reduction HKL2000
_computing_molecular_graphics 'SHELXTL (Bruker, 1999)'
_computing_publication_material 'SHELXTL and PLATON (Spek, 2003)'
_computing_structure_refinement 'SHELXL97 (Sheldrick, 1997)'
_computing_structure_solution 'SHELXS97 (Sheldrick, 1997)'
_diffrn_ambient_temperature 100(2)
_diffrn_detector_area_resol_mean 18
_diffrn_measured_fraction_theta_full 0.996
_diffrn_measured_fraction_theta_max 0.996
_diffrn_measurement_device_type 'Nonius KappaCCD area-detector'
_diffrn_measurement_method \f
_diffrn_radiation_monochromator graphite
_diffrn_radiation_source 'fine-focus sealed tube'
_diffrn_radiation_type MoK\a
_diffrn_radiation_wavelength 0.71073
_diffrn_reflns_av_R_equivalents 0.0617
_diffrn_reflns_av_sigmaI/netI 0.0564
_diffrn_reflns_limit_h_max 20
_diffrn_reflns_limit_h_min -20
_diffrn_reflns_limit_k_max 12
_diffrn_reflns_limit_k_min -12
_diffrn_reflns_limit_l_max 19
_diffrn_reflns_limit_l_min -19
_diffrn_reflns_number 17685
_diffrn_reflns_theta_full 25.68
_diffrn_reflns_theta_max 25.68
_diffrn_reflns_theta_min 3.18
_diffrn_standards_decay_% 0
_diffrn_standards_interval_time 0
_diffrn_standards_number 0
_exptl_absorpt_coefficient_mu 11.752
_exptl_absorpt_correction_T_max 0.309
_exptl_absorpt_correction_T_min 0.287
_exptl_absorpt_correction_type refdelf
_exptl_absorpt_process_details '(DELABS in PLATON; Spek, 2003)'
_exptl_crystal_colour 'translucent light green'
_exptl_crystal_density_diffrn 2.036
_exptl_crystal_description irregular
_exptl_crystal_F_000 1560
_exptl_crystal_size_max 0.15
_exptl_crystal_size_mid 0.12
_exptl_crystal_size_min 0.10
_refine_diff_density_max 0.737
_refine_diff_density_min -0.960
_refine_ls_abs_structure_details 'Flack (1983), with how many Friedel pairs?'
_refine_ls_abs_structure_Flack 0.006(12)
_refine_ls_extinction_method none
_refine_ls_goodness_of_fit_ref 1.026
_refine_ls_hydrogen_treatment constr
_refine_ls_matrix_type full
_refine_ls_number_parameters 245
_refine_ls_number_reflns 5193
_refine_ls_number_restraints 1
_refine_ls_restrained_S_all 1.026
_refine_ls_R_factor_all 0.0368
_refine_ls_R_factor_gt 0.0293
_refine_ls_shift/su_max 0.002
_refine_ls_shift/su_mean 0.000
_refine_ls_structure_factor_coef Fsqd
_refine_ls_weighting_details 'calc w = 1/[\s^2^(Fo^2^)+(0.0073P)^2^+3.4303P] where P=(Fo^2^+2Fc^2^)/3'
_refine_ls_weighting_scheme calc
_refine_ls_wR_factor_gt 0.0570
_refine_ls_wR_factor_ref 0.0590
_reflns_number_gt 4656
_reflns_number_total 5193
_reflns_threshold_expression I>2\s(I)
_cod_data_source_file gg3015.cif
_cod_data_source_block I
_cod_database_code 2015370
_cod_database_fobs_code 2015370

loop_
_symmetry_equiv_pos_as_xyz
'x, y, z'
'-x, -y, z+1/2'
'x+1/2, -y, z'
'-x+1/2, y, z+1/2'

loop_
_atom_site_type_symbol
_atom_site_label
_atom_site_fract_x
_atom_site_fract_y
_atom_site_fract_z
_atom_site_U_iso_or_equiv
_atom_site_adp_type
_atom_site_calc_flag
_atom_site_refinement_flags
_atom_site_occupancy
U U1 1.126121(16) 0.12968(3) 0.69518(2) 0.02374(7) Uani d . 1
U U2 0.955946(16) 0.28236(3) 0.533012(17) 0.02526(7) Uani d . 1
O O1 1.1418(3) 0.3569(6) 0.7608(4) 0.0345(14) Uani d . 1
O O2 1.2402(4) 0.2807(6) 0.6488(3) 0.0319(13) Uani d . 1
O O3 1.2086(4) 0.0714(6) 0.5685(3) 0.0321(13) Uani d . 1
O O4 1.1243(4) -0.1008(6) 0.6428(3) 0.0306(13) Uani d . 1
O O5 1.0208(3) -0.0331(6) 0.7511(3) 0.0295(12) Uani d . 1
O O6 1.0183(3) 0.2108(6) 0.7962(3) 0.0292(13) Uani d . 1
O O7 1.0484(4) 0.1970(5) 0.6130(3) 0.0276(12) Uani d . 1
B B1 1.2330(6) 0.0413(12) 0.8001(6) 0.035(2) Uani d . 1
H H1 1.1684 0.0097 0.8102 0.042 Uiso d R 1
H H2 1.2205 0.1479 0.8128 0.042 Uiso d R 1
H H3 1.2473 0.0146 0.7296 0.042 Uiso d R 1
H H4 1.2822 -0.0130 0.8415 0.042 Uiso d R 1
B B2 1.0672(6) 0.3426(10) 0.4217(6) 0.035(2) Uani d . 1
H H5 1.0552 0.2223 0.4218 0.042 Uiso d R 1
H H6 1.0873 0.3565 0.4944 0.042 Uiso d R 1
H H7 1.0191 0.4148 0.4060 0.042 Uiso d R 1
H H8 1.1271 0.4012 0.3807 0.042 Uiso d R 1
B B3 0.8381(7) 0.2929(11) 0.4276(6) 0.033(2) Uani d . 1
H H9 0.8646 0.4116 0.4450 0.040 Uiso d R 1
H H10 0.8348 0.2228 0.4883 0.040 Uiso d R 1
H H11 0.8835 0.2508 0.3891 0.040 Uiso d R 1
H H12 0.7823 0.3109 0.4049 0.040 Uiso d R 1
B B4 0.8582(6) 0.3096(10) 0.6596(6) 0.032(2) Uani d . 1
H H13 0.8583 0.2170 0.6373 0.039 Uiso d R 1
H H14 0.8323 0.3718 0.5887 0.039 Uiso d R 1
H H15 0.9129 0.3462 0.6855 0.039 Uiso d R 1
H H16 0.8040 0.3083 0.6924 0.039 Uiso d R 1
B B5 0.9404(6) 0.0029(10) 0.5048(6) 0.034(2) Uani d . 1
H H17 0.9772 0.0667 0.4636 0.041 Uiso d R 1
H H18 0.9107 0.0656 0.5458 0.041 Uiso d R 1
H H19 0.9021 -0.0187 0.4641 0.041 Uiso d R 1
H H20 0.9925 -0.0844 0.5248 0.041 Uiso d R 1
B B6 0.9902(7) 0.5522(11) 0.5780(7) 0.040(2) Uani d . 1
H H21 0.9300 0.5166 0.5397 0.047 Uiso d R 1
H H22 1.0268 0.4764 0.6191 0.047 Uiso d R 1
H H23 0.9599 0.5987 0.6345 0.047 Uiso d R 1
H H24 1.0231 0.6083 0.5364 0.047 Uiso d R 1
C C1 1.2015(6) 0.4495(9) 0.7355(6) 0.045(2) Uani d . 1
H H1A 1.2170 0.5048 0.7810 0.054 Uiso calc R 1
H H1B 1.1802 0.5041 0.6921 0.054 Uiso calc R 1
C C2 1.2736(5) 0.3724(7) 0.7056(6) 0.034(2) Uani d . 1
H H2A 1.3129 0.4287 0.6790 0.041 Uiso calc R 1
H H2B 1.3002 0.3279 0.7507 0.041 Uiso calc R 1
C C3 1.2960(6) 0.2466(10) 0.5830(5) 0.041(2) Uani d . 1
H H3A 1.3399 0.1925 0.6035 0.050 Uiso calc R 1
H H3B 1.3191 0.3244 0.5587 0.050 Uiso calc R 1
C C4 1.2467(5) 0.1741(8) 0.5219(6) 0.0339(19) Uani d . 1
H H4A 1.2061 0.2303 0.4972 0.041 Uiso calc R 1
H H4B 1.2811 0.1385 0.4792 0.041 Uiso calc R 1
C C5 1.1802(5) -0.0346(9) 0.5190(5) 0.035(2) Uani d . 1
H H5A 1.2188 -0.0538 0.4758 0.042 Uiso calc R 1
H H5B 1.1281 -0.0134 0.4943 0.042 Uiso calc R 1
C C6 1.1718(6) -0.1475(9) 0.5748(5) 0.036(2) Uani d . 1
H H6A 1.1443 -0.2190 0.5477 0.043 Uiso calc R 1
H H6B 1.2248 -0.1772 0.5931 0.043 Uiso calc R 1
C C7 1.0990(5) -0.2043(7) 0.6967(6) 0.0322(17) Uani d . 1
H H7A 1.1354 -0.2114 0.7433 0.039 Uiso calc R 1
H H7B 1.0978 -0.2871 0.6682 0.039 Uiso calc R 1
C C8 1.0152(6) -0.1651(8) 0.7234(5) 0.0301(19) Uani d . 1
H H8A 0.9773 -0.1715 0.6781 0.036 Uiso calc R 1
H H8B 0.9964 -0.2211 0.7672 0.036 Uiso calc R 1
C C9 0.9415(6) 0.0185(10) 0.7716(6) 0.038(2) Uani d . 1
H H9A 0.9082 -0.0485 0.7968 0.046 Uiso calc R 1
H H9B 0.9140 0.0489 0.7227 0.046 Uiso calc R 1
C C10 0.9539(5) 0.1278(9) 0.8292(5) 0.034(2) Uani d . 1
H H10A 0.9040 0.1773 0.8352 0.040 Uiso calc R 1
H H10B 0.9695 0.0949 0.8826 0.040 Uiso calc R 1
C C11 1.0280(6) 0.3248(9) 0.8467(6) 0.041(2) Uani d . 1
H H11A 1.0599 0.3042 0.8950 0.049 Uiso calc R 1
H H11B 0.9754 0.3575 0.8639 0.049 Uiso calc R 1
C C12 1.0709(6) 0.4235(9) 0.7957(6) 0.036(2) Uani d . 1
H H12A 1.0354 0.4551 0.7526 0.043 Uiso calc R 1
H H12B 1.0880 0.4968 0.8289 0.043 Uiso calc R 1

loop_
_atom_site_aniso_label
_atom_site_aniso_U_11
_atom_site_aniso_U_22
_atom_site_aniso_U_33
_atom_site_aniso_U_12
_atom_site_aniso_U_13
_atom_site_aniso_U_23
U1 0.02401(12) 0.02490(13) 0.02230(12) 0.00013(12) -0.00017(15) 0.00032(14)
U2 0.02642(13) 0.02488(13) 0.02448(12) 0.00198(12) -0.00072(15) 0.00197(15)
O1 0.031(3) 0.033(3) 0.039(3) -0.003(3) 0.006(3) -0.009(3)
O2 0.037(3) 0.031(3) 0.027(3) -0.006(3) 0.006(3) -0.001(3)
O3 0.032(3) 0.034(3) 0.030(3) 0.000(3) 0.004(3) -0.005(2)
O4 0.035(3) 0.030(3) 0.026(3) 0.000(3) 0.006(3) 0.000(2)
O5 0.027(3) 0.030(3) 0.032(3) 0.001(3) 0.005(3) 0.003(3)
O6 0.034(3) 0.027(3) 0.027(3) 0.002(3) 0.008(2) -0.001(2)
O7 0.031(3) 0.026(3) 0.027(3) 0.001(2) -0.008(2) -0.001(2)
B1 0.029(6) 0.045(6) 0.030(6) -0.001(5) -0.005(4) 0.008(4)
B2 0.038(5) 0.035(6) 0.031(5) 0.002(5) -0.006(5) 0.003(4)
B3 0.029(5) 0.035(6) 0.035(6) -0.003(4) -0.008(5) 0.008(5)
B4 0.030(5) 0.035(5) 0.033(5) 0.006(4) 0.000(4) 0.000(4)
B5 0.020(5) 0.042(6) 0.041(6) -0.009(4) -0.002(4) 0.003(4)
B6 0.044(6) 0.032(6) 0.043(6) 0.000(5) 0.004(5) -0.004(5)
C1 0.056(6) 0.031(5) 0.049(5) -0.012(5) 0.010(5) -0.012(4)
C2 0.044(4) 0.019(4) 0.039(5) -0.004(3) 0.008(5) -0.003(4)
C3 0.040(5) 0.050(6) 0.034(5) -0.015(5) 0.007(5) -0.001(4)
C4 0.040(4) 0.037(5) 0.024(4) -0.005(4) 0.018(4) 0.003(4)
C5 0.031(4) 0.042(5) 0.032(5) 0.003(4) 0.000(4) -0.014(4)
C6 0.039(5) 0.038(5) 0.031(5) 0.003(4) 0.002(4) -0.010(4)
C7 0.036(4) 0.024(4) 0.036(4) -0.002(3) -0.002(5) 0.012(5)
C8 0.039(5) 0.020(4) 0.032(4) -0.001(3) 0.000(4) 0.003(3)
C9 0.029(5) 0.044(6) 0.042(5) 0.002(4) -0.010(4) 0.001(4)
C10 0.025(4) 0.040(5) 0.036(5) -0.001(4) 0.011(4) 0.007(4)
C11 0.045(5) 0.035(5) 0.043(5) -0.010(4) 0.006(5) -0.011(4)
C12 0.037(5) 0.034(5) 0.037(5) 0.005(4) 0.010(4) -0.010(4)

loop_
_atom_type_symbol
_atom_type_description
_atom_type_scat_dispersion_real
_atom_type_scat_dispersion_imag
_atom_type_scat_source
C C 0.0033 0.0016 'International Tables Vol C Tables 4.2.6.8 and 6.1.1.4'
H H 0.0000 0.0000 'International Tables Vol C Tables 4.2.6.8 and 6.1.1.4'
B B 0.0013 0.0007 'International Tables Vol C Tables 4.2.6.8 and 6.1.1.4'
O O 0.0106 0.0060 'International Tables Vol C Tables 4.2.6.8 and 6.1.1.4'
U U -9.6767 9.6646 'International Tables Vol C Tables 4.2.6.8 and 6.1.1.4'

loop_
_geom_angle_atom_site_label_1
_geom_angle_atom_site_label_2
_geom_angle_atom_site_label_3
_geom_angle
O1 U1 O2 60.01(18)
O2 U1 O3 60.65(19)
O3 U1 O4 60.57(18)
O4 U1 O5 60.15(18)
O5 U1 O6 61.13(18)
O6 U1 O1 60.45(18)
U1 O7 U2 173.8(3)
O7 U1 O4 95.1(2)
O7 U1 O3 82.7(2)
O7 U1 O2 93.4(2)
O4 U1 O2 118.68(19)
O7 U1 O6 83.0(2)
O4 U1 O6 121.13(19)
O3 U1 O6 165.71(18)
O2 U1 O6 120.17(19)
O7 U1 O5 92.0(2)
O3 U1 O5 119.61(19)
O2 U1 O5 174.54(19)
O7 U1 O1 91.8(2)
O4 U1 O1 173.04(19)
O3 U1 O1 119.85(19)
O5 U1 O1 120.42(18)
C1 O1 C12 110.4(7)
C1 O1 U1 123.4(5)
C12 O1 U1 120.3(5)
C2 O2 C3 113.4(6)
C2 O2 U1 119.3(5)
C3 O2 U1 122.4(5)
C5 O3 C4 113.5(6)
C5 O3 U1 117.6(5)
C4 O3 U1 119.2(5)
C6 O4 C7 112.5(7)
C6 O4 U1 124.7(5)
C7 O4 U1 119.2(5)
C8 O5 C9 111.2(7)
C8 O5 U1 123.0(5)
C9 O5 U1 116.7(5)
C11 O6 C10 109.9(6)
C11 O6 U1 123.9(5)
C10 O6 U1 123.4(5)
H1 B1 H2 94.7
H1 B1 H3 105.1
H2 B1 H3 115.5
H1 B1 H4 115.0
H2 B1 H4 118.1
H3 B1 H4 107.6
H5 B2 H6 98.8
H5 B2 H7 123.0
H6 B2 H7 109.4
H5 B2 H8 124.2
H6 B2 H8 103.5
H7 B2 H8 96.2
H9 B3 H10 112.3
H9 B3 H11 105.6
H10 B3 H11 105.7
H9 B3 H12 102.1
H10 B3 H12 111.5
H11 B3 H12 119.5
H13 B4 H14 97.5
H13 B4 H15 118.0
H14 B4 H15 115.5
H13 B4 H16 100.1
H14 B4 H16 100.0
H15 B4 H16 121.5
H17 B5 H18 106.0
H17 B5 H19 94.2
H18 B5 H19 106.7
H17 B5 H20 101.7
H18 B5 H20 125.1
H19 B5 H20 117.5
H21 B6 H22 120.0
H21 B6 H23 100.6
H22 B6 H23 92.1
H21 B6 H24 104.5
H22 B6 H24 117.9
H23 B6 H24 121.2
O1 C1 C2 106.5(7)
O1 C1 H1A 110.4
C2 C1 H1A 110.4
O1 C1 H1B 110.4
C2 C1 H1B 110.4
H1A C1 H1B 108.6
O2 C2 C1 104.7(7)
O2 C2 H2A 110.8
C1 C2 H2A 110.8
O2 C2 H2B 110.8
C1 C2 H2B 110.8
H2A C2 H2B 108.9
O2 C3 C4 106.0(7)
O2 C3 H3A 110.5
C4 C3 H3A 110.5
O2 C3 H3B 110.5
C4 C3 H3B 110.5
H3A C3 H3B 108.7
O3 C4 C3 104.3(7)
O3 C4 H4A 110.9
C3 C4 H4A 110.9
O3 C4 H4B 110.9
C3 C4 H4B 110.9
H4A C4 H4B 108.9
O3 C5 C6 106.0(7)
O3 C5 H5A 110.5
C6 C5 H5A 110.5
O3 C5 H5B 110.5
C6 C5 H5B 110.5
H5A C5 H5B 108.7
O4 C6 C5 105.4(7)
O4 C6 H6A 110.7
C5 C6 H6A 110.7
O4 C6 H6B 110.7
C5 C6 H6B 110.7
H6A C6 H6B 108.8
O4 C7 C8 104.1(6)
O4 C7 H7A 110.9
C8 C7 H7A 110.9
O4 C7 H7B 110.9
C8 C7 H7B 110.9
H7A C7 H7B 108.9
O5 C8 C7 106.7(7)
O5 C8 H8A 110.4
C7 C8 H8A 110.4
O5 C8 H8B 110.4
C7 C8 H8B 110.4
H8A C8 H8B 108.6
O5 C9 C10 107.5(7)
O5 C9 H9A 110.2
C10 C9 H9A 110.2
O5 C9 H9B 110.2
C10 C9 H9B 110.2
H9A C9 H9B 108.5
O6 C10 C9 107.8(7)
O6 C10 H10A 110.1
C9 C10 H10A 110.1
O6 C10 H10B 110.1
C9 C10 H10B 110.1
H10A C10 H10B 108.5
O6 C11 C12 106.5(7)
O6 C11 H11A 110.4
C12 C11 H11A 110.4
O6 C11 H11B 110.4
C12 C11 H11B 110.4
H11A C11 H11B 108.6
O1 C12 C11 106.1(7)
O1 C12 H12A 110.5
C11 C12 H12A 110.5
O1 C12 H12B 110.5
C11 C12 H12B 110.5
H12A C12 H12B 108.7

loop_
_geom_bond_atom_site_label_1
_geom_bond_atom_site_label_2
_geom_bond_distance
U1 O1 2.581(6)
U1 O2 2.548(6)
U1 O3 2.548(6)
U1 O4 2.517(6)
U1 O5 2.574(6)
U1 O6 2.561(6)
U1 O7 1.979(5)
U1 H1 2.354
U1 H2 2.477
U1 H3 2.382
U2 O7 2.187(5)
U2 H5 2.519
U2 H6 2.373
U2 H7 2.690
U2 H9 2.466
U2 H10 2.207
U2 H11 2.657
U2 H13 2.435
U2 H14 2.408
U2 H15 2.674
U2 H17 2.513
U2 H18 2.355
U2 H21 2.445
U2 H22 2.703
U1 B1 2.617(10)
U2 B3 2.595(10)
U2 B4 2.635(10)
U2 B2 2.652(11)
U1 U2 4.1599(4)
U2 B5 2.918(11)
U2 B6 2.921(11)
O1 C1 1.427(11)
O1 C12 1.465(10)
O2 C2 1.432(10)
O2 C3 1.456(11)
O3 C5 1.435(10)
O3 C4 1.443(10)
O4 C6 1.441(10)
O4 C7 1.442(9)
O5 C8 1.431(10)
O5 C9 1.447(11)
O6 C11 1.442(10)
O6 C10 1.462(10)
B1 H1 1.1208
B1 H2 1.1327
B1 H3 1.2084
B1 H4 1.1935
B2 H5 1.2515
B2 H6 1.2426
B2 H7 1.1131
B2 H8 1.3337
B3 H9 1.3252
B3 H10 1.2273
B3 H11 1.0679
B3 H12 1.0062
B4 H13 1.0189
B4 H14 1.3894
B4 H15 1.0627
B4 H16 1.0385
B5 H17 1.1177
B5 H18 1.0502
B5 H19 0.9417
B5 H20 1.2822
B6 H21 1.2264
B6 H22 1.1916
B6 H23 1.1533
B6 H24 1.0418
C1 C2 1.507(13)
C1 H1A 0.9700
C1 H1B 0.9700
C2 H2A 0.9700
C2 H2B 0.9700
C3 C4 1.486(13)
C3 H3A 0.9700
C3 H3B 0.9700
C4 H4A 0.9700
C4 H4B 0.9700
C5 C6 1.482(13)
C5 H5A 0.9700
C5 H5B 0.9700
C6 H6A 0.9700
C6 H6B 0.9700
C7 C8 1.499(12)
C7 H7A 0.9700
C7 H7B 0.9700
C8 H8A 0.9700
C8 H8B 0.9700
C9 C10 1.480(13)
C9 H9A 0.9700
C9 H9B 0.9700
C10 H10A 0.9700
C10 H10B 0.9700
C11 C12 1.490(13)
C11 H11A 0.9700
C11 H11B 0.9700
C12 H12A 0.9700
C12 H12B 0.9700

loop_
_geom_torsion_atom_site_label_1
_geom_torsion_atom_site_label_2
_geom_torsion_atom_site_label_3
_geom_torsion_atom_site_label_4
_geom_torsion
C12 O1 C1 C2 176.5(7)
C3 O2 C2 C1 148.9(8)
O1 C1 C2 O2 50.8(10)
C2 O2 C3 C4 -168.7(7)
C5 O3 C4 C3 -160.6(7)
O2 C3 C4 O3 -53.5(9)
C4 O3 C5 C6 159.7(7)
C7 O4 C6 C5 170.4(7)
O3 C5 C6 O4 50.9(8)
C6 O4 C7 C8 -143.3(7)
C9 O5 C8 C7 174.9(7)
O4 C7 C8 O5 -50.3(8)
C8 O5 C9 C10 157.2(7)
C11 O6 C10 C9 175.2(7)
O5 C9 C10 O6 47.2(9)
C10 O6 C11 C12 -160.3(7)
C1 O1 C12 C11 -159.5(8)
O6 C11 C12 O1 -50.0(9)
